data_7156371
loop_
_publ_author_name
'Pang, Yadong'
'Kojima, Ryoto'
'Ito, Hajime'

_publ_section_title
;
 Copper(i)-catalysed stereoselective debromoborylation of aliphatic
 1,1-dibromo-1-alkenes with bis(pinacolato)diboron.
;
_journal_issue 34
_journal_name_full 'Organic &amp; biomolecular chemistry'
_journal_page_first 6187
_journal_page_last 6190
_journal_paper_doi 10.1039/c8ob01778f
_journal_volume 16
_journal_year 2018
_chemical_formula_moiety 'C18 H21 B Br N O4'
_chemical_formula_sum 'C18 H21 B Br N O4'
_chemical_formula_weight 406.08
_chemical_name_systematic PYD-138
_space_group_crystal_system monoclinic
_space_group_IT_number 14
_space_group_name_Hall '-P 2yn'
_space_group_name_H-M_alt 'P 1 21/n 1'
_symmetry_space_group_name_Hall '-P 2yn'
_symmetry_space_group_name_H-M 'P 1 21/n 1'
_atom_sites_solution_hydrogens geom
_atom_sites_solution_primary dual
_audit_creation_date 2018-04-06
_audit_creation_method
;
Olex2 1.2
(compiled 2017.08.10 svn.r3458 for OlexSys, GUI svn.r5381)
;
_audit_update_record
;
2018-04-06 deposited with the CCDC.
2018-08-15 downloaded from the CCDC.
;
_cell_angle_alpha 90
_cell_angle_beta 98.529(4)
_cell_angle_gamma 90
_cell_formula_units_Z 4
_cell_length_a 6.9737(3)
_cell_length_b 23.8115(9)
_cell_length_c 11.0278(5)
_cell_measurement_reflns_used 6219
_cell_measurement_temperature 123
_cell_measurement_theta_max 28.6250
_cell_measurement_theta_min 3.0410
_cell_volume 1810.96(13)
_computing_cell_refinement 'CrysAlisPro 1.171.39.43a (Rigaku OD, 2018)'
_computing_data_collection 'CrysAlisPro 1.171.39.43a (Rigaku OD, 2018)'
_computing_data_reduction 'CrysAlisPro 1.171.39.43a (Rigaku OD, 2018)'
_computing_molecular_graphics 'Olex2 (Dolomanov et al., 2009)'
_computing_publication_material 'Olex2 (Dolomanov et al., 2009)'
_computing_structure_refinement 'ShelXL (Sheldrick, 2015)'
_computing_structure_solution 'ShelXT (Sheldrick, 2015)'
_diffrn_ambient_temperature 123
_diffrn_detector 'PLATUS 200K area detector'
_diffrn_detector_area_resol_mean 5.811
_diffrn_detector_type 'HPC area detector'
_diffrn_measured_fraction_theta_full 0.996
_diffrn_measured_fraction_theta_max 0.858
_diffrn_measurement_details
;
List of Runs (angles in degrees, time in seconds):

  # Type    Start    End  Width  t~exp~   \w     \q     \k     \f   Frames
#--------------------------------------------------------------------------
  1  \w    -19.00   6.00   0.50   17.15    --    5.00  38.00   9.00   50
  2  \w    -34.00  64.00   0.50   17.15    --   -7.20  38.00   9.00  196
  3  \w    -97.00  82.00   0.50   17.15    --   -7.20  29.00  90.00  358
;
_diffrn_measurement_device 'four-circle diffractometer'
_diffrn_measurement_device_type 'XtaLAB AFC11 (RCD3): quarter-chi single'
_diffrn_measurement_method '\w scans'
_diffrn_orient_matrix_type 'CrysAlisPro convention (1999,Acta A55,543-557)'
_diffrn_orient_matrix_UB_11 0.1022868000
_diffrn_orient_matrix_UB_12 -0.0029466000
_diffrn_orient_matrix_UB_13 0.0081846000
_diffrn_orient_matrix_UB_21 0.0043874000
_diffrn_orient_matrix_UB_22 0.0180846000
_diffrn_orient_matrix_UB_23 -0.0506762000
_diffrn_orient_matrix_UB_31 0.0095392000
_diffrn_orient_matrix_UB_32 0.0234740000
_diffrn_orient_matrix_UB_33 0.0400055000
_diffrn_radiation_monochromator 'multi-layer mirror optics'
_diffrn_radiation_probe x-ray
_diffrn_radiation_type MoK\a
_diffrn_radiation_wavelength 0.71073
_diffrn_reflns_av_R_equivalents 0.0315
_diffrn_reflns_av_unetI/netI 0.0356
_diffrn_reflns_Laue_measured_fraction_full 0.996
_diffrn_reflns_Laue_measured_fraction_max 0.858
_diffrn_reflns_limit_h_max 9
_diffrn_reflns_limit_h_min -9
_diffrn_reflns_limit_k_max 30
_diffrn_reflns_limit_k_min -26
_diffrn_reflns_limit_l_max 12
_diffrn_reflns_limit_l_min -15
_diffrn_reflns_number 15590
_diffrn_reflns_point_group_measured_fraction_full 0.996
_diffrn_reflns_point_group_measured_fraction_max 0.858
_diffrn_reflns_theta_full 25.242
_diffrn_reflns_theta_max 28.935
_diffrn_reflns_theta_min 3.075
_diffrn_source 'Rotating-anode X-ray tube (dual wavelength)'
_diffrn_source_type micromax007
_exptl_absorpt_coefficient_mu 2.292
_exptl_absorpt_correction_T_max 1.00000
_exptl_absorpt_correction_T_min 0.69176
_exptl_absorpt_correction_type multi-scan
_exptl_absorpt_process_details
;
CrysAlisPro 1.171.39.43a (Rigaku Oxford Diffraction, 2018)
Empirical absorption correction using spherical harmonics,
 implemented in SCALE3 ABSPACK scaling algorithm.
;
_exptl_crystal_colour colourless
_exptl_crystal_colour_primary colourless
_exptl_crystal_density_diffrn 1.489
_exptl_crystal_description needle
_exptl_crystal_F_000 832
_exptl_crystal_size_max 0.2
_exptl_crystal_size_mid 0.016
_exptl_crystal_size_min 0.016
_refine_diff_density_max 0.344
_refine_diff_density_min -0.373
_refine_diff_density_rms 0.061
_refine_ls_extinction_method none
_refine_ls_goodness_of_fit_ref 1.019
_refine_ls_hydrogen_treatment constr
_refine_ls_matrix_type full
_refine_ls_number_parameters 230
_refine_ls_number_reflns 4117
_refine_ls_number_restraints 0
_refine_ls_restrained_S_all 1.019
_refine_ls_R_factor_all 0.0441
_refine_ls_R_factor_gt 0.0303
_refine_ls_shift/su_max 0.001
_refine_ls_shift/su_mean 0.000
_refine_ls_structure_factor_coef Fsqd
_refine_ls_weighting_details 'w=1/[\s^2^(Fo^2^)+(0.0277P)^2^+0.9678P] where P=(Fo^2^+2Fc^2^)/3'
_refine_ls_weighting_scheme calc
_refine_ls_wR_factor_gt 0.0620
_refine_ls_wR_factor_ref 0.0655
_reflns_Friedel_coverage 0.000
_reflns_number_gt 3390
_reflns_number_total 4117
_reflns_threshold_expression 'I > 2\s(I)'
_cod_data_source_file c8ob01778f2.cif
_cod_data_source_block pyd-138
_cod_depositor_comments 'Adding full bibliography for 7156371.cif.'
_cod_database_code 7156371
_shelx_shelxl_version_number 2018/1
_shelx_space_group_comment
;
The symmetry employed for this shelxl refinement is uniquely defined
by the following loop, which should always be used as a source of
symmetry information in preference to the above space-group names.
They are only intended as comments.
;
_shelx_estimated_absorpt_t_max 0.964
_shelx_estimated_absorpt_t_min 0.657
_reflns_odcompleteness_completeness 98.72
_reflns_odcompleteness_iscentric 1
_reflns_odcompleteness_theta 26.32
_olex2_refinement_description
;
1. Fixed Uiso
 At 1.2 times of:
  All C(H) groups, All C(H,H) groups
 At 1.5 times of:
  All C(H,H,H) groups
2.a Secondary CH2 refined with riding coordinates:
 C00B(H00A,H00B), C00E(H00C,H00D)
2.b Aromatic/amide H refined with riding coordinates:
 C007(H007), C00G(H00G), C00I(H00I), C00K(H00K), C00L(H00L)
2.c Idealised Me refined as rotating group:
 C00J(H00E,H00F,H00H), C00M(H00J,H00M,H00N), C00N(H00O,H00P,H00Q), C00P(H00R,
 H00S,H00T)
;
_olex2_submission_special_instructions 'No special instructions were received'
_oxdiff_exptl_absorpt_empirical_details
;
Empirical correction (ABSPACK) includes:
- Absorption correction using spherical harmonics
- Frame scaling
;
_oxdiff_exptl_absorpt_empirical_full_max 1.574
_oxdiff_exptl_absorpt_empirical_full_min 0.702

loop_
_space_group_symop_operation_xyz
'x, y, z'
'-x+1/2, y+1/2, -z+1/2'
'-x, -y, -z'
'x-1/2, -y-1/2, z-1/2'

loop_
_atom_site_label
_atom_site_type_symbol
_atom_site_fract_x
_atom_site_fract_y
_atom_site_fract_z
_atom_site_U_iso_or_equiv
_atom_site_adp_type
_atom_site_occupancy
_atom_site_site_symmetry_order
_atom_site_calc_flag
_atom_site_refinement_flags_posn
Br01 Br 0.58773(3) 0.40356(2) -0.03969(2) 0.02403(7) Uani 1 1 d .
O002 O 0.79514(18) 0.30123(5) 0.12732(12) 0.0206(3) Uani 1 1 d .
O003 O 0.1195(2) 0.55787(6) 0.20618(13) 0.0281(3) Uani 1 1 d .
O004 O 0.54437(18) 0.28066(5) 0.23181(13) 0.0236(3) Uani 1 1 d .
O005 O 0.1426(2) 0.38728(6) 0.39659(14) 0.0285(3) Uani 1 1 d .
N006 N 0.1248(2) 0.46580(6) 0.27216(15) 0.0174(3) Uani 1 1 d .
C007 C 0.3212(3) 0.37933(8) 0.12238(17) 0.0193(4) Uani 1 1 d .
H007 H 0.280874 0.357923 0.186784 0.023 Uiso 1 1 calc R
C008 C 0.4881(3) 0.36388(8) 0.08877(17) 0.0186(4) Uani 1 1 d .
C009 C 0.1529(3) 0.52355(8) 0.28751(18) 0.0196(4) Uani 1 1 d .
C00A C 0.1632(3) 0.43703(8) 0.38403(18) 0.0194(4) Uani 1 1 d .
C00B C 0.0392(3) 0.44047(8) 0.15640(18) 0.0213(4) Uani 1 1 d .
H00A H -0.056880 0.466865 0.112683 0.026 Uiso 1 1 calc R
H00B H -0.030862 0.405921 0.173818 0.026 Uiso 1 1 calc R
C00C C 0.2253(3) 0.53242(8) 0.41983(18) 0.0194(4) Uani 1 1 d .
C00D C 0.2300(3) 0.48074(8) 0.47803(18) 0.0203(4) Uani 1 1 d .
C00E C 0.1873(3) 0.42572(8) 0.07318(18) 0.0218(4) Uani 1 1 d .
H00C H 0.118003 0.414515 -0.008113 0.026 Uiso 1 1 calc R
H00D H 0.265029 0.459559 0.061505 0.026 Uiso 1 1 calc R
C00F C 0.7047(3) 0.24425(8) 0.28553(19) 0.0220(4) Uani 1 1 d .
C00G C 0.2795(3) 0.58116(9) 0.4827(2) 0.0273(5) Uani 1 1 d .
H00G H 0.275033 0.616447 0.442178 0.033 Uiso 1 1 calc R
C00H C 0.8468(3) 0.24718(8) 0.18873(18) 0.0197(4) Uani 1 1 d .
C00I C 0.2885(3) 0.47590(9) 0.60288(19) 0.0268(5) Uani 1 1 d .
H00I H 0.290555 0.440625 0.643272 0.032 Uiso 1 1 calc R
C00J C 1.0591(3) 0.24850(9) 0.2414(2) 0.0260(4) Uani 1 1 d .
H00E H 1.137060 0.250681 0.174572 0.039 Uiso 1 1 calc GR
H00F H 1.092841 0.214273 0.289229 0.039 Uiso 1 1 calc GR
H00H H 1.085439 0.281387 0.294716 0.039 Uiso 1 1 calc GR
C00K C 0.3447(3) 0.52533(10) 0.6671(2) 0.0321(5) Uani 1 1 d .
H00K H 0.386332 0.523624 0.753076 0.039 Uiso 1 1 calc R
C00L C 0.3409(3) 0.57656(10) 0.6080(2) 0.0325(5) Uani 1 1 d .
H00L H 0.381088 0.609322 0.654033 0.039 Uiso 1 1 calc R
C00M C 0.7892(3) 0.27017(9) 0.40746(19) 0.0310(5) Uani 1 1 d .
H00J H 0.845823 0.306815 0.393253 0.046 Uiso 1 1 calc GR
H00M H 0.889999 0.245432 0.449636 0.046 Uiso 1 1 calc GR
H00N H 0.686366 0.274991 0.458255 0.046 Uiso 1 1 calc GR
C00N C 0.6216(3) 0.18669(9) 0.3045(3) 0.0378(6) Uani 1 1 d .
H00O H 0.536832 0.188890 0.367732 0.057 Uiso 1 1 calc GR
H00P H 0.727540 0.160308 0.330608 0.057 Uiso 1 1 calc GR
H00Q H 0.546596 0.173625 0.227455 0.057 Uiso 1 1 calc GR
B00O B 0.6137(3) 0.31440(9) 0.1487(2) 0.0178(4) Uani 1 1 d .
C00P C 0.8093(3) 0.20258(9) 0.0897(2) 0.0345(5) Uani 1 1 d .
H00R H 0.670350 0.201282 0.058117 0.052 Uiso 1 1 calc GR
H00S H 0.851355 0.165915 0.124225 0.052 Uiso 1 1 calc GR
H00T H 0.881833 0.211745 0.022663 0.052 Uiso 1 1 calc GR

loop_
_atom_site_aniso_label
_atom_site_aniso_U_11
_atom_site_aniso_U_22
_atom_site_aniso_U_33
_atom_site_aniso_U_23
_atom_site_aniso_U_13
_atom_site_aniso_U_12
Br01 0.02485(11) 0.02490(11) 0.02176(11) 0.00636(8) 0.00159(7) -0.00392(8)
O002 0.0205(7) 0.0209(7) 0.0210(7) 0.0034(6) 0.0048(6) 0.0022(5)
O003 0.0371(8) 0.0208(7) 0.0269(8) 0.0039(6) 0.0060(7) 0.0013(6)
O004 0.0178(7) 0.0218(7) 0.0315(8) 0.0103(6) 0.0052(6) 0.0051(5)
O005 0.0333(8) 0.0198(8) 0.0312(8) 0.0053(6) 0.0006(7) -0.0001(6)
N006 0.0165(7) 0.0153(8) 0.0200(8) -0.0007(6) 0.0013(6) 0.0006(6)
C007 0.0245(10) 0.0156(9) 0.0169(9) -0.0004(7) 0.0004(8) -0.0006(8)
C008 0.0242(10) 0.0167(9) 0.0143(9) 0.0018(7) 0.0012(8) -0.0029(7)
C009 0.0163(9) 0.0198(10) 0.0238(10) -0.0022(8) 0.0065(8) 0.0003(7)
C00A 0.0132(9) 0.0223(11) 0.0228(10) 0.0016(8) 0.0028(8) 0.0033(7)
C00B 0.0197(9) 0.0191(9) 0.0234(10) -0.0019(8) -0.0020(8) 0.0013(7)
C00C 0.0122(9) 0.0231(10) 0.0234(10) -0.0046(8) 0.0048(8) 0.0024(7)
C00D 0.0117(8) 0.0271(10) 0.0223(10) -0.0028(8) 0.0033(8) 0.0044(7)
C00E 0.0275(10) 0.0181(10) 0.0182(10) 0.0004(8) -0.0017(8) 0.0046(8)
C00F 0.0165(9) 0.0202(10) 0.0292(11) 0.0083(8) 0.0030(8) 0.0036(8)
C00G 0.0215(10) 0.0253(11) 0.0357(12) -0.0096(9) 0.0063(9) 0.0023(8)
C00H 0.0194(9) 0.0150(9) 0.0238(11) -0.0003(8) 0.0003(8) 0.0012(7)
C00I 0.0200(10) 0.0379(12) 0.0229(11) -0.0007(9) 0.0045(8) 0.0082(9)
C00J 0.0189(10) 0.0264(11) 0.0317(12) 0.0006(9) 0.0010(9) 0.0019(8)
C00K 0.0196(10) 0.0524(15) 0.0232(11) -0.0120(10) -0.0010(9) 0.0119(9)
C00L 0.0230(11) 0.0377(12) 0.0355(13) -0.0196(10) 0.0002(9) 0.0070(9)
C00M 0.0345(12) 0.0351(12) 0.0239(11) 0.0055(9) 0.0061(10) 0.0075(9)
C00N 0.0262(11) 0.0267(12) 0.0593(17) 0.0194(11) 0.0019(11) -0.0007(9)
B00O 0.0196(10) 0.0171(10) 0.0159(10) -0.0036(8) -0.0007(8) -0.0026(8)
C00P 0.0306(12) 0.0290(12) 0.0415(14) -0.0150(10) -0.0032(10) 0.0058(9)

loop_
_atom_type_symbol
_atom_type_description
_atom_type_scat_dispersion_real
_atom_type_scat_dispersion_imag
_atom_type_scat_source
C C 0.0033 0.0016 'International Tables Vol C Tables 4.2.6.8 and 6.1.1.4'
H H 0.0000 0.0000 'International Tables Vol C Tables 4.2.6.8 and 6.1.1.4'
B B 0.0013 0.0007 'International Tables Vol C Tables 4.2.6.8 and 6.1.1.4'
Br Br -0.2901 2.4595 'International Tables Vol C Tables 4.2.6.8 and 6.1.1.4'
N N 0.0061 0.0033 'International Tables Vol C Tables 4.2.6.8 and 6.1.1.4'
O O 0.0106 0.0060 'International Tables Vol C Tables 4.2.6.8 and 6.1.1.4'

loop_
_geom_angle_atom_site_label_1
_geom_angle_atom_site_label_2
_geom_angle_atom_site_label_3
_geom_angle
B00O O002 C00H 107.03(14)
B00O O004 C00F 107.16(14)
C009 N006 C00A 111.70(16)
C009 N006 C00B 123.07(16)
C00A N006 C00B 124.66(15)
C008 C007 H007 115.5
C008 C007 C00E 129.10(18)
C00E C007 H007 115.5
C007 C008 Br01 119.98(15)
C007 C008 B00O 123.66(17)
B00O C008 Br01 116.36(13)
O003 C009 N006 124.56(19)
O003 C009 C00C 129.17(18)
N006 C009 C00C 106.26(16)
O005 C00A N006 124.87(18)
O005 C00A C00D 129.50(19)
N006 C00A C00D 105.63(15)
N006 C00B H00A 108.9
N006 C00B H00B 108.9
N006 C00B C00E 113.39(16)
H00A C00B H00B 107.7
C00E C00B H00A 108.9
C00E C00B H00B 108.9
C00D C00C C009 108.05(16)
C00G C00C C009 129.97(19)
C00G C00C C00D 122.0(2)
C00C C00D C00A 108.28(17)
C00I C00D C00A 130.47(19)
C00I C00D C00C 121.25(19)
C007 C00E C00B 113.27(16)
C007 C00E H00C 108.9
C007 C00E H00D 108.9
C00B C00E H00C 108.9
C00B C00E H00D 108.9
H00C C00E H00D 107.7
O004 C00F C00H 102.73(14)
O004 C00F C00M 106.85(16)
O004 C00F C00N 107.82(15)
C00M C00F C00H 112.65(16)
C00N C00F C00H 115.42(17)
C00N C00F C00M 110.61(18)
C00C C00G H00G 121.4
C00C C00G C00L 117.1(2)
C00L C00G H00G 121.4
O002 C00H C00F 102.48(13)
O002 C00H C00J 108.54(15)
O002 C00H C00P 106.01(16)
C00J C00H C00F 115.07(17)
C00J C00H C00P 110.27(16)
C00P C00H C00F 113.66(16)
C00D C00I H00I 121.5
C00D C00I C00K 117.0(2)
C00K C00I H00I 121.5
C00H C00J H00E 109.5
C00H C00J H00F 109.5
C00H C00J H00H 109.5
H00E C00J H00F 109.5
H00E C00J H00H 109.5
H00F C00J H00H 109.5
C00I C00K H00K 119.4
C00L C00K C00I 121.3(2)
C00L C00K H00K 119.4
C00G C00L H00L 119.3
C00K C00L C00G 121.4(2)
C00K C00L H00L 119.3
C00F C00M H00J 109.5
C00F C00M H00M 109.5
C00F C00M H00N 109.5
H00J C00M H00M 109.5
H00J C00M H00N 109.5
H00M C00M H00N 109.5
C00F C00N H00O 109.5
C00F C00N H00P 109.5
C00F C00N H00Q 109.5
H00O C00N H00P 109.5
H00O C00N H00Q 109.5
H00P C00N H00Q 109.5
O002 B00O O004 114.45(17)
O002 B00O C008 125.60(17)
O004 B00O C008 119.94(17)
C00H C00P H00R 109.5
C00H C00P H00S 109.5
C00H C00P H00T 109.5
H00R C00P H00S 109.5
H00R C00P H00T 109.5
H00S C00P H00T 109.5

loop_
_geom_bond_atom_site_label_1
_geom_bond_atom_site_label_2
_geom_bond_distance
Br01 C008 1.9168(18)
O002 C00H 1.474(2)
O002 B00O 1.357(2)
O003 C009 1.210(2)
O004 C00F 1.468(2)
O004 B00O 1.361(2)
O005 C00A 1.204(2)
N006 C009 1.396(2)
N006 C00A 1.402(2)
N006 C00B 1.457(2)
C007 H007 0.9500
C007 C008 1.325(3)
C007 C00E 1.495(3)
C008 B00O 1.556(3)
C009 C00C 1.487(3)
C00A C00D 1.494(3)
C00B H00A 0.9900
C00B H00B 0.9900
C00B C00E 1.521(3)
C00C C00D 1.386(3)
C00C C00G 1.376(3)
C00D C00I 1.382(3)
C00E H00C 0.9900
C00E H00D 0.9900
C00F C00H 1.562(3)
C00F C00M 1.517(3)
C00F C00N 1.515(3)
C00G H00G 0.9500
C00G C00L 1.389(3)
C00H C00J 1.508(3)
C00H C00P 1.518(3)
C00I H00I 0.9500
C00I C00K 1.399(3)
C00J H00E 0.9800
C00J H00F 0.9800
C00J H00H 0.9800
C00K H00K 0.9500
C00K C00L 1.381(3)
C00L H00L 0.9500
C00M H00J 0.9800
C00M H00M 0.9800
C00M H00N 0.9800
C00N H00O 0.9800
C00N H00P 0.9800
C00N H00Q 0.9800
C00P H00R 0.9800
C00P H00S 0.9800
C00P H00T 0.9800
